data_1566643
loop_
_publ_author_name
'Kuhs, W. F.'
'Finney, J. L.'
'Vettier, C.'
'Bliss, D. V.'

_publ_section_title
;
 Structure and hydrogen ordering in ices VI, VII, and VIII by neutron
 powder diffraction
;
_journal_name_full 'Journal of Chemical Physics'
_journal_page_first 3612
_journal_volume 81
_journal_year 1984
_chemical_formula_sum 'D2 O'
_chemical_name_systematic 'Ice VIII'
_space_group_IT_number 141
_space_group_name_Hall '-I 4bd 2'
_space_group_name_H-M_alt 'I 41/a m d :2'
_symmetry_cell_setting tetragonal
_symmetry_Int_Tables_number 141
_symmetry_space_group_name_H-M 'I 41/a m d :2'
_cell_angle_alpha 90
_cell_angle_beta 90
_cell_angle_gamma 90
_cell_formula_units_Z 8
_cell_length_a 4.669(3)
_cell_length_b 4.669
_cell_length_c 6.810(4)
_cell_volume 148.46(13)
_refine_ls_R_factor_all 0.068
_cod_data_source_file iceVIII_Kuhs1984.cif
_cod_data_source_block iceVIII_Kuhs1984
_cod_original_cell_volume 148.46
_cod_original_sg_symbol_H-M 'I 41/a m d Z'
_cod_original_formula_sum 'D2 O1'
_cod_database_code 1566643

loop_
_symmetry_equiv_pos_site_id
_symmetry_equiv_pos_as_xyz
1 'y+1/4, x+3/4, -z+1/4'
2 'y+1/4, -x+3/4, -z+1/4'
3 'x, y+1/2, -z'
4 'x, -y, -z'
5 '-y+3/4, x+3/4, -z+1/4'
6 '-y+3/4, -x+3/4, -z+1/4'
7 '-x, y+1/2, -z'
8 '-x, -y, -z'
9 '-y+3/4, -x+1/4, z+3/4'
10 '-y+3/4, x+1/4, z+3/4'
11 '-x, -y+1/2, z'
12 '-x, y, z'
13 'y+1/4, -x+1/4, z+3/4'
14 'y+1/4, x+1/4, z+3/4'
15 'x, -y+1/2, z'
16 'x, y, z'
17 'y+3/4, x+1/4, -z+3/4'
18 'y+3/4, -x+1/4, -z+3/4'
19 'x+1/2, y, -z+1/2'
20 'x+1/2, -y+1/2, -z+1/2'
21 '-y+1/4, x+1/4, -z+3/4'
22 '-y+1/4, -x+1/4, -z+3/4'
23 '-x+1/2, y, -z+1/2'
24 '-x+1/2, -y+1/2, -z+1/2'
25 '-y+1/4, -x+3/4, z+1/4'
26 '-y+1/4, x+3/4, z+1/4'
27 '-x+1/2, -y, z+1/2'
28 '-x+1/2, y+1/2, z+1/2'
29 'y+3/4, -x+3/4, z+1/4'
30 'y+3/4, x+3/4, z+1/4'
31 'x+1/2, -y, z+1/2'
32 'x+1/2, y+1/2, z+1/2'

loop_
_atom_site_label
_atom_site_type_symbol
_atom_site_fract_x
_atom_site_fract_y
_atom_site_fract_z
O1 O2- 0 0.25 0.1071(12)
D1 D1+ 0 0.4157(15) 0.1935(8)

loop_
_citation_id
_citation_doi
_citation_year
1 10.1063/1.448109 1984
